data_4303481
loop_
_publ_author_name
'Fuyu Zhuge'
'Biao Wu'
'Jianjun Liang'
'Jin Yang'
'Yanyan Liu'
'Chuandong Jia'
'Christoph Janiak'
'Ning Tang'
'Xiao-Juan Yang'

_publ_section_title
;
Full- or Half-Encapsulation of Sulfate Anion by a Tris(3-pyridylurea)
Receptor: Effect of the Secondary Coordination Sphere
;
_journal_name_full 'Inorganic Chemistry'
_journal_page_first 10249
_journal_page_last 10256
_journal_paper_doi 10.1021/ic9012685
_journal_volume 48
_journal_year 2009
_chemical_formula_sum 'C54 H72 Fe N16 O16 S'
_chemical_formula_weight 1289.19
_chemical_name_systematic
; 
 ? 
;
_space_group_IT_number 167
_symmetry_cell_setting trigonal
_symmetry_space_group_name_Hall '-R 3 2"c'
_symmetry_space_group_name_H-M 'R -3 c :H'
_atom_sites_solution_hydrogens geom
_atom_sites_solution_primary direct
_atom_sites_solution_secondary difmap
_audit_creation_method SHELXL-97
_cell_angle_alpha 90.00
_cell_angle_beta 90.00
_cell_angle_gamma 120.00
_cell_formula_units_Z 12
_cell_length_a 13.9945(9)
_cell_length_b 13.9945(9)
_cell_length_c 116.519(16)
_cell_measurement_temperature 293(2)
_cell_volume 19763(3)
_computing_cell_refinement 'Bruker SMART'
_computing_data_collection 'Bruker SMART APEX II'
_computing_data_reduction 'Bruker SAINT'
_computing_structure_refinement 'SHELXL-97 (Sheldrick, 1997)'
_computing_structure_solution 'SHELXS-97 (Sheldrick, 1990)'
_diffrn_ambient_temperature 293(2)
_diffrn_measured_fraction_theta_full 0.997
_diffrn_measured_fraction_theta_max 0.997
_diffrn_measurement_device_type 'Bruker APEX II area detector'
_diffrn_measurement_method '\w scans'
_diffrn_radiation_monochromator graphite
_diffrn_radiation_source 'fine-focus sealed tube'
_diffrn_radiation_type MoK\a
_diffrn_radiation_wavelength 0.71073
_diffrn_reflns_av_R_equivalents 0.0678
_diffrn_reflns_av_sigmaI/netI 0.0339
_diffrn_reflns_limit_h_max 15
_diffrn_reflns_limit_h_min -16
_diffrn_reflns_limit_k_max 16
_diffrn_reflns_limit_k_min -15
_diffrn_reflns_limit_l_max 136
_diffrn_reflns_limit_l_min -137
_diffrn_reflns_number 40415
_diffrn_reflns_theta_full 24.77
_diffrn_reflns_theta_max 24.77
_diffrn_reflns_theta_min 1.72
_exptl_absorpt_coefficient_mu 0.335
_exptl_absorpt_correction_T_max 0.9061
_exptl_absorpt_correction_T_min 0.8917
_exptl_absorpt_correction_type multi-scan
_exptl_absorpt_process_details SADABS
_exptl_crystal_colour red
_exptl_crystal_density_diffrn 1.300
_exptl_crystal_density_method 'not measured'
_exptl_crystal_description block
_exptl_crystal_F_000 8136
_exptl_crystal_size_max 0.35
_exptl_crystal_size_mid 0.30
_exptl_crystal_size_min 0.30
_refine_diff_density_max 0.802
_refine_diff_density_min -0.434
_refine_diff_density_rms 0.102
_refine_ls_extinction_method none
_refine_ls_goodness_of_fit_ref 1.099
_refine_ls_hydrogen_treatment constr
_refine_ls_matrix_type full
_refine_ls_number_parameters 265
_refine_ls_number_reflns 3783
_refine_ls_number_restraints 0
_refine_ls_restrained_S_all 1.099
_refine_ls_R_factor_all 0.1204
_refine_ls_R_factor_gt 0.0801
_refine_ls_shift/su_max 0.000
_refine_ls_shift/su_mean 0.000
_refine_ls_structure_factor_coef Fsqd
_refine_ls_weighting_details 'calc w=1/[\s^2^(Fo^2^)+(0.1925P)^2^+0.0000P] where P=(Fo^2^+2Fc^2^)/3'
_refine_ls_weighting_scheme calc
_refine_ls_wR_factor_gt 0.2435
_refine_ls_wR_factor_ref 0.2907
_reflns_number_gt 2297
_reflns_number_total 3783
_reflns_threshold_expression >2sigma(I)
_cod_data_source_file ic9012685_si_002_4.cif
_cod_data_source_block Fe(BIPY)3LSO4(H2O)9
_cod_depositor_comments
;
The following automatic conversions were performed:
'_symmetry_cell_setting' value 'Trigonal' changed to 'trigonal' according
to '/home/saulius/struct/CIF-dictionaries/cif_core.dic' dictionary named
'cif_core.dic' version 2.4.1 from
2010-06-29.

'_exptl_absorpt_correction_type' value 'Multi-scan' changed
to 'multi-scan' according to
'/home/saulius/struct/CIF-dictionaries/cif_core.dic' dictionary named
'cif_core.dic' version 2.4.1 from 2010-06-29.

Automatic conversion script
Id: cif_fix_enum 1527 2010-12-29 10:47:43Z saulius 
;
_cod_original_sg_symbol_H-M 'R -3 c'
_cod_database_code 4303481

loop_
_symmetry_equiv_pos_as_xyz
'x, y, z'
'-y, x-y, z'
'-x+y, -x, z'
'y, x, -z+1/2'
'-x, -x+y, -z+1/2'
'x-y, -y, -z+1/2'
'x+2/3, y+1/3, z+1/3'
'-y+2/3, x-y+1/3, z+1/3'
'-x+y+2/3, -x+1/3, z+1/3'
'y+2/3, x+1/3, -z+5/6'
'-x+2/3, -x+y+1/3, -z+5/6'
'x-y+2/3, -y+1/3, -z+5/6'
'x+1/3, y+2/3, z+2/3'
'-y+1/3, x-y+2/3, z+2/3'
'-x+y+1/3, -x+2/3, z+2/3'
'y+1/3, x+2/3, -z+7/6'
'-x+1/3, -x+y+2/3, -z+7/6'
'x-y+1/3, -y+2/3, -z+7/6'
'-x, -y, -z'
'y, -x+y, -z'
'x-y, x, -z'
'-y, -x, z-1/2'
'x, x-y, z-1/2'
'-x+y, y, z-1/2'
'-x+2/3, -y+1/3, -z+1/3'
'y+2/3, -x+y+1/3, -z+1/3'
'x-y+2/3, x+1/3, -z+1/3'
'-y+2/3, -x+1/3, z-1/6'
'x+2/3, x-y+1/3, z-1/6'
'-x+y+2/3, y+1/3, z-1/6'
'-x+1/3, -y+2/3, -z+2/3'
'y+1/3, -x+y+2/3, -z+2/3'
'x-y+1/3, x+2/3, -z+2/3'
'-y+1/3, -x+2/3, z+1/6'
'x+1/3, x-y+2/3, z+1/6'
'-x+y+1/3, y+2/3, z+1/6'

loop_
_atom_site_label
_atom_site_type_symbol
_atom_site_fract_x
_atom_site_fract_y
_atom_site_fract_z
_atom_site_U_iso_or_equiv
_atom_site_adp_type
_atom_site_occupancy
_atom_site_symmetry_multiplicity
_atom_site_calc_flag
_atom_site_refinement_flags
_atom_site_disorder_assembly
_atom_site_disorder_group
Fe1 Fe 0.0000 0.0000 0.046998(8) 0.0548(4) Uani 1 3 d S . .
N1 N 0.1231(3) 0.1159(4) 0.05602(3) 0.0680(11) Uani 1 1 d . . .
N2 N 0.0236(3) 0.1299(3) 0.03814(3) 0.0568(9) Uani 1 1 d . . .
N5 N 0.5265(4) 0.4108(5) 0.05347(5) 0.1011(16) Uani 1 1 d . . .
N6 N 0.4097(3) 0.4628(3) 0.02779(4) 0.0746(11) Uani 1 1 d . . .
H6 H 0.4144 0.5226 0.0304 0.089 Uiso 1 1 calc R . .
N7 N 0.3321(4) 0.4943(4) 0.01219(4) 0.0876(14) Uani 1 1 d . . .
H7B H 0.3321 0.5462 0.0161 0.105 Uiso 1 1 calc R . .
N8 N 0.3333 0.6667 -0.00301(6) 0.0665(17) Uani 1 3 d S . .
O1 O 0.3704(4) 0.3560(3) 0.01179(4) 0.0913(12) Uani 1 1 d . . .
S1 S 0.3333 0.6667 0.03930(2) 0.0660(6) Uani 1 3 d S . .
O2 O 0.3333 0.6667 0.02673(6) 0.100(2) Uani 1 3 d S . .
O3 O 0.3958(5) 0.7774(4) 0.04350(4) 0.135(2) Uani 1 1 d . . .
O4 O 0.9893(3) 0.8214(4) 0.00549(4) 0.0984(12) Uani 1 1 d . . .
O5 O 0.8937(18) 0.4178(11) 0.07591(11) 0.64(3) Uani 1 1 d . . .
O6 O 0.1720(15) 0.547(3) 0.06808(13) 0.503(18) Uani 1 1 d . . .
C1 C 0.1728(5) 0.1005(6) 0.06504(5) 0.0896(17) Uani 1 1 d . . .
H1 H 0.1508 0.0291 0.0675 0.107 Uiso 1 1 calc R . .
C2 C 0.2576(6) 0.1904(7) 0.07093(5) 0.100(2) Uani 1 1 d . . .
H2 H 0.2914 0.1781 0.0772 0.120 Uiso 1 1 calc R . .
C3 C 0.2899(6) 0.2930(7) 0.06763(6) 0.108(2) Uani 1 1 d . . .
H3 H 0.3448 0.3526 0.0717 0.129 Uiso 1 1 calc R . .
C4 C 0.2414(5) 0.3099(5) 0.05825(5) 0.0936(18) Uani 1 1 d . . .
H4 H 0.2635 0.3811 0.0558 0.112 Uiso 1 1 calc R . .
C5 C 0.1593(4) 0.2198(4) 0.05256(4) 0.0687(13) Uani 1 1 d . . .
C6 C 0.1017(4) 0.2289(4) 0.04250(4) 0.0629(12) Uani 1 1 d . . .
C7 C 0.1237(5) 0.3271(4) 0.03749(5) 0.0829(16) Uani 1 1 d . . .
H7A H 0.1765 0.3941 0.0406 0.100 Uiso 1 1 calc R . .
C8 C 0.0666(6) 0.3244(5) 0.02784(6) 0.0891(17) Uani 1 1 d . . .
H8 H 0.0798 0.3896 0.0244 0.107 Uiso 1 1 calc R . .
C9 C -0.0089(5) 0.2260(5) 0.02346(5) 0.0832(16) Uani 1 1 d . . .
H9 H -0.0473 0.2234 0.0168 0.100 Uiso 1 1 calc R . .
C10 C -0.0294(4) 0.1304(4) 0.02869(4) 0.0687(13) Uani 1 1 d . . .
H10 H -0.0820 0.0634 0.0255 0.082 Uiso 1 1 calc R . .
C11 C 0.4948(4) 0.4574(5) 0.04515(6) 0.0839(16) Uani 1 1 d . . .
H11 H 0.5098 0.5294 0.0463 0.101 Uiso 1 1 calc R . .
C12 C 0.4431(4) 0.4069(4) 0.03533(5) 0.0734(13) Uani 1 1 d . . .
C13 C 0.4216(6) 0.2992(5) 0.03337(6) 0.0993(19) Uani 1 1 d . . .
H13 H 0.3854 0.2600 0.0268 0.119 Uiso 1 1 calc R . .
C14 C 0.4569(8) 0.2550(7) 0.04169(8) 0.119(3) Uani 1 1 d . . .
H14 H 0.4473 0.1850 0.0406 0.142 Uiso 1 1 calc R . .
C15 C 0.5037(6) 0.3075(7) 0.05119(7) 0.109(2) Uani 1 1 d . . .
H15 H 0.5222 0.2711 0.0567 0.130 Uiso 1 1 calc R . .
C16 C 0.3711(4) 0.4343(4) 0.01701(5) 0.0729(14) Uani 1 1 d . . .
C17 C 0.2898(7) 0.4757(5) 0.00057(6) 0.107(2) Uani 1 1 d . . .
H17A H 0.2119 0.4527 0.0008 0.128 Uiso 1 1 calc R . .
H17B H 0.2969 0.4163 -0.0028 0.128 Uiso 1 1 calc R . .
C18 C 0.3491(5) 0.5767(5) -0.00681(5) 0.0867(16) Uani 1 1 d . . .
H18A H 0.4274 0.6013 -0.0068 0.104 Uiso 1 1 calc R . .
H18B H 0.3230 0.5577 -0.0146 0.104 Uiso 1 1 calc R . .

loop_
_atom_site_aniso_label
_atom_site_aniso_U_11
_atom_site_aniso_U_22
_atom_site_aniso_U_33
_atom_site_aniso_U_23
_atom_site_aniso_U_13
_atom_site_aniso_U_12
Fe1 0.0554(5) 0.0554(5) 0.0536(7) 0.000 0.000 0.0277(3)
N1 0.068(2) 0.078(3) 0.056(2) -0.0091(19) -0.0061(19) 0.035(2)
N2 0.058(2) 0.053(2) 0.062(2) -0.0013(17) 0.0042(17) 0.0295(18)
N5 0.088(3) 0.118(4) 0.112(4) 0.001(3) -0.011(3) 0.063(3)
N6 0.071(3) 0.061(2) 0.094(3) -0.011(2) -0.009(2) 0.035(2)
N7 0.105(4) 0.063(3) 0.101(3) -0.017(2) -0.027(3) 0.047(3)
N8 0.064(3) 0.064(3) 0.071(4) 0.000 0.000 0.0321(13)
O1 0.097(3) 0.077(2) 0.116(3) -0.018(2) -0.008(2) 0.055(2)
S1 0.0565(8) 0.0565(8) 0.0848(14) 0.000 0.000 0.0283(4)
O2 0.105(3) 0.105(3) 0.091(5) 0.000 0.000 0.0524(17)
O3 0.168(5) 0.072(3) 0.121(4) -0.010(3) 0.032(3) 0.028(3)
O4 0.083(3) 0.102(3) 0.119(3) 0.007(2) 0.008(2) 0.053(2)
O5 0.89(5) 0.239(12) 0.266(13) 0.125(10) -0.32(2) -0.113(18)
O6 0.39(2) 0.96(6) 0.269(14) -0.08(2) 0.032(15) 0.42(3)
C1 0.090(4) 0.108(5) 0.070(3) -0.015(3) -0.021(3) 0.049(4)
C2 0.090(4) 0.115(6) 0.080(4) -0.021(4) -0.029(3) 0.040(4)
C3 0.083(4) 0.113(6) 0.094(4) -0.030(4) -0.016(4) 0.025(4)
C4 0.075(4) 0.084(4) 0.092(4) -0.019(3) 0.002(3) 0.017(3)
C5 0.061(3) 0.065(3) 0.068(3) -0.012(2) 0.007(2) 0.022(2)
C6 0.063(3) 0.057(3) 0.067(3) -0.004(2) 0.009(2) 0.029(2)
C7 0.083(4) 0.050(3) 0.103(4) -0.006(3) 0.008(3) 0.023(3)
C8 0.113(5) 0.071(4) 0.096(4) 0.017(3) 0.020(4) 0.055(4)
C9 0.104(4) 0.078(4) 0.082(3) 0.011(3) -0.003(3) 0.056(4)
C10 0.084(4) 0.068(3) 0.065(3) 0.003(2) -0.004(2) 0.047(3)
C11 0.061(3) 0.079(4) 0.111(4) -0.003(3) -0.001(3) 0.035(3)
C12 0.060(3) 0.062(3) 0.103(4) 0.001(3) 0.000(3) 0.034(2)
C13 0.109(5) 0.083(4) 0.121(5) -0.004(4) -0.003(4) 0.059(4)
C14 0.155(7) 0.096(5) 0.136(6) 0.004(5) -0.023(5) 0.086(5)
C15 0.111(5) 0.118(6) 0.130(6) 0.014(5) -0.002(5) 0.082(5)
C16 0.060(3) 0.057(3) 0.102(4) -0.002(3) -0.002(3) 0.029(2)
C17 0.131(6) 0.074(4) 0.119(5) -0.026(4) -0.036(4) 0.054(4)
C18 0.096(4) 0.088(4) 0.081(3) -0.018(3) -0.010(3) 0.050(3)

loop_
_atom_type_symbol
_atom_type_description
_atom_type_scat_dispersion_real
_atom_type_scat_dispersion_imag
_atom_type_scat_source
C C 0.0033 0.0016 'International Tables Vol C Tables 4.2.6.8 and 6.1.1.4'
H H 0.0000 0.0000 'International Tables Vol C Tables 4.2.6.8 and 6.1.1.4'
Fe Fe 0.3463 0.8444 'International Tables Vol C Tables 4.2.6.8 and 6.1.1.4'
N N 0.0061 0.0033 'International Tables Vol C Tables 4.2.6.8 and 6.1.1.4'
O O 0.0106 0.0060 'International Tables Vol C Tables 4.2.6.8 and 6.1.1.4'
S S 0.1246 0.1234 'International Tables Vol C Tables 4.2.6.8 and 6.1.1.4'

loop_
_geom_angle_atom_site_label_1
_geom_angle_atom_site_label_2
_geom_angle_atom_site_label_3
_geom_angle
_geom_angle_site_symmetry_1
_geom_angle_site_symmetry_3
_geom_angle_publ_flag
N2 Fe1 N2 95.08(14) . 2 ?
N2 Fe1 N2 95.08(14) . 3 ?
N2 Fe1 N2 95.08(14) 2 3 ?
N2 Fe1 N1 174.19(16) . 3 ?
N2 Fe1 N1 89.67(15) 2 3 ?
N2 Fe1 N1 81.15(16) 3 3 ?
N2 Fe1 N1 89.67(15) . 2 ?
N2 Fe1 N1 81.15(16) 2 2 ?
N2 Fe1 N1 174.19(16) 3 2 ?
N1 Fe1 N1 94.37(16) 3 2 ?
N2 Fe1 N1 81.15(16) . . ?
N2 Fe1 N1 174.19(16) 2 . ?
N2 Fe1 N1 89.67(15) 3 . ?
N1 Fe1 N1 94.37(16) 3 . ?
N1 Fe1 N1 94.37(16) 2 . ?
C1 N1 C5 117.8(5) . . ?
C1 N1 Fe1 126.6(4) . . ?
C5 N1 Fe1 115.6(3) . . ?
C10 N2 C6 118.0(4) . . ?
C10 N2 Fe1 127.0(3) . . ?
C6 N2 Fe1 114.9(3) . . ?
C15 N5 C11 114.7(6) . . ?
C16 N6 C12 127.9(4) . . ?
C16 N6 H6 116.0 . . ?
C12 N6 H6 116.0 . . ?
C16 N7 C17 122.7(5) . . ?
C16 N7 H7B 118.7 . . ?
C17 N7 H7B 118.7 . . ?
C18 N8 C18 111.1(3) 3_565 2_665 ?
C18 N8 C18 111.1(3) 3_565 . ?
C18 N8 C18 111.1(3) 2_665 . ?
O3 S1 O3 109.0(2) 2_665 . ?
O3 S1 O3 109.0(2) 2_665 3_565 ?
O3 S1 O3 109.0(2) . 3_565 ?
O3 S1 O2 110.0(2) 2_665 . ?
O3 S1 O2 110.0(2) . . ?
O3 S1 O2 110.0(2) 3_565 . ?
N1 C1 C2 121.0(6) . . ?
N1 C1 H1 119.5 . . ?
C2 C1 H1 119.5 . . ?
C3 C2 C1 120.4(6) . . ?
C3 C2 H2 119.8 . . ?
C1 C2 H2 119.8 . . ?
C2 C3 C4 119.2(6) . . ?
C2 C3 H3 120.4 . . ?
C4 C3 H3 120.4 . . ?
C3 C4 C5 119.0(7) . . ?
C3 C4 H4 120.5 . . ?
C5 C4 H4 120.5 . . ?
N1 C5 C4 122.5(5) . . ?
N1 C5 C6 114.1(4) . . ?
C4 C5 C6 123.3(5) . . ?
N2 C6 C7 121.4(5) . . ?
N2 C6 C5 114.1(4) . . ?
C7 C6 C5 124.5(5) . . ?
C8 C7 C6 118.9(5) . . ?
C8 C7 H7A 120.6 . . ?
C6 C7 H7A 120.6 . . ?
C9 C8 C7 119.3(5) . . ?
C9 C8 H8 120.4 . . ?
C7 C8 H8 120.4 . . ?
C8 C9 C10 120.3(6) . . ?
C8 C9 H9 119.8 . . ?
C10 C9 H9 119.8 . . ?
N2 C10 C9 122.0(5) . . ?
N2 C10 H10 119.0 . . ?
C9 C10 H10 119.0 . . ?
C12 C11 N5 124.8(6) . . ?
C12 C11 H11 117.6 . . ?
N5 C11 H11 117.6 . . ?
C11 C12 C13 118.2(6) . . ?
C11 C12 N6 118.7(5) . . ?
C13 C12 N6 123.1(5) . . ?
C14 C13 C12 116.0(7) . . ?
C14 C13 H13 122.0 . . ?
C12 C13 H13 122.0 . . ?
C15 C14 C13 122.6(7) . . ?
C15 C14 H14 118.7 . . ?
C13 C14 H14 118.7 . . ?
C14 C15 N5 123.6(7) . . ?
C14 C15 H15 118.2 . . ?
N5 C15 H15 118.2 . . ?
O1 C16 N7 121.5(5) . . ?
O1 C16 N6 122.8(5) . . ?
N7 C16 N6 115.8(5) . . ?
N7 C17 C18 112.5(5) . . ?
N7 C17 H17A 109.1 . . ?
C18 C17 H17A 109.1 . . ?
N7 C17 H17B 109.1 . . ?
C18 C17 H17B 109.1 . . ?
H17A C17 H17B 107.8 . . ?
N8 C18 C17 112.9(5) . . ?
N8 C18 H18A 109.0 . . ?
C17 C18 H18A 109.0 . . ?
N8 C18 H18B 109.0 . . ?
C17 C18 H18B 109.0 . . ?
H18A C18 H18B 107.8 . . ?

loop_
_geom_bond_atom_site_label_1
_geom_bond_atom_site_label_2
_geom_bond_distance
_geom_bond_site_symmetry_2
_geom_bond_publ_flag
Fe1 N2 1.970(4) . ?
Fe1 N2 1.970(4) 2 ?
Fe1 N2 1.970(4) 3 ?
Fe1 N1 1.977(4) 3 ?
Fe1 N1 1.977(4) 2 ?
Fe1 N1 1.977(4) . ?
N1 C1 1.336(7) . ?
N1 C5 1.341(7) . ?
N2 C10 1.329(6) . ?
N2 C6 1.362(6) . ?
N5 C15 1.342(9) . ?
N5 C11 1.362(8) . ?
N6 C16 1.347(7) . ?
N6 C12 1.403(7) . ?
N6 H6 0.8600 . ?
N7 C16 1.332(7) . ?
N7 C17 1.448(8) . ?
N7 H7B 0.8600 . ?
N8 C18 1.452(6) 3_565 ?
N8 C18 1.452(6) 2_665 ?
N8 C18 1.452(6) . ?
O1 C16 1.248(6) . ?
S1 O3 1.431(5) 2_665 ?
S1 O3 1.431(5) . ?
S1 O3 1.431(5) 3_565 ?
S1 O2 1.464(8) . ?
C1 C2 1.403(9) . ?
C1 H1 0.9300 . ?
C2 C3 1.328(10) . ?
C2 H2 0.9300 . ?
C3 C4 1.368(10) . ?
C3 H3 0.9300 . ?
C4 C5 1.379(7) . ?
C4 H4 0.9300 . ?
C5 C6 1.464(7) . ?
C6 C7 1.380(7) . ?
C7 C8 1.368(9) . ?
C7 H7A 0.9300 . ?
C8 C9 1.348(8) . ?
C8 H8 0.9300 . ?
C9 C10 1.364(7) . ?
C9 H9 0.9300 . ?
C10 H10 0.9300 . ?
C11 C12 1.349(8) . ?
C11 H11 0.9300 . ?
C12 C13 1.401(8) . ?
C13 C14 1.368(9) . ?
C13 H13 0.9300 . ?
C14 C15 1.308(10) . ?
C14 H14 0.9300 . ?
C15 H15 0.9300 . ?
C17 C18 1.502(9) . ?
C17 H17A 0.9700 . ?
C17 H17B 0.9700 . ?
C18 H18A 0.9700 . ?
C18 H18B 0.9700 . ?

loop_
_geom_hbond_atom_site_label_D
_geom_hbond_atom_site_label_H
_geom_hbond_atom_site_label_A
_geom_hbond_distance_DH
_geom_hbond_distance_HA
_geom_hbond_distance_DA
_geom_hbond_angle_DHA
_geom_hbond_site_symmetry_A
N7 H7B O2 0.86 2.08 2.941(6) 176.0 .
N6 H6 O3 0.86 2.09 2.863(7) 148.8 3_565

loop_
_geom_torsion_atom_site_label_1
_geom_torsion_atom_site_label_2
_geom_torsion_atom_site_label_3
_geom_torsion_atom_site_label_4
_geom_torsion
_geom_torsion_site_symmetry_1
_geom_torsion_site_symmetry_2
_geom_torsion_site_symmetry_3
_geom_torsion_site_symmetry_4
_geom_torsion_publ_flag
N2 Fe1 N1 C1 -177.4(5) . . . . ?
N2 Fe1 N1 C1 132.9(15) 2 . . . ?
N2 Fe1 N1 C1 -82.2(4) 3 . . . ?
N1 Fe1 N1 C1 -1.1(5) 3 . . . ?
N1 Fe1 N1 C1 93.6(4) 2 . . . ?
N2 Fe1 N1 C5 2.4(3) . . . . ?
N2 Fe1 N1 C5 -47.3(17) 2 . . . ?
N2 Fe1 N1 C5 97.6(4) 3 . . . ?
N1 Fe1 N1 C5 178.7(3) 3 . . . ?
N1 Fe1 N1 C5 -86.6(4) 2 . . . ?
N2 Fe1 N2 C10 -6.8(4) 2 . . . ?
N2 Fe1 N2 C10 88.8(3) 3 . . . ?
N1 Fe1 N2 C10 138.0(15) 3 . . . ?
N1 Fe1 N2 C10 -87.9(4) 2 . . . ?
N1 Fe1 N2 C10 177.7(4) . . . . ?
N2 Fe1 N2 C6 172.0(3) 2 . . . ?
N2 Fe1 N2 C6 -92.4(4) 3 . . . ?
N1 Fe1 N2 C6 -43.2(17) 3 . . . ?
N1 Fe1 N2 C6 90.9(3) 2 . . . ?
N1 Fe1 N2 C6 -3.6(3) . . . . ?
C5 N1 C1 C2 2.0(8) . . . . ?
Fe1 N1 C1 C2 -178.2(4) . . . . ?
N1 C1 C2 C3 0.3(10) . . . . ?
C1 C2 C3 C4 -1.7(11) . . . . ?
C2 C3 C4 C5 0.8(10) . . . . ?
C1 N1 C5 C4 -2.9(7) . . . . ?
Fe1 N1 C5 C4 177.2(4) . . . . ?
C1 N1 C5 C6 178.9(4) . . . . ?
Fe1 N1 C5 C6 -0.9(5) . . . . ?
C3 C4 C5 N1 1.5(9) . . . . ?
C3 C4 C5 C6 179.6(5) . . . . ?
C10 N2 C6 C7 1.7(7) . . . . ?
Fe1 N2 C6 C7 -177.2(4) . . . . ?
C10 N2 C6 C5 -177.1(4) . . . . ?
Fe1 N2 C6 C5 4.0(5) . . . . ?
N1 C5 C6 N2 -2.0(6) . . . . ?
C4 C5 C6 N2 179.8(5) . . . . ?
N1 C5 C6 C7 179(58) . . . . ?
C4 C5 C6 C7 1.1(8) . . . . ?
N2 C6 C7 C8 -0.9(8) . . . . ?
C5 C6 C7 C8 177.7(5) . . . . ?
C6 C7 C8 C9 -0.5(9) . . . . ?
C7 C8 C9 C10 1.0(9) . . . . ?
C6 N2 C10 C9 -1.1(7) . . . . ?
Fe1 N2 C10 C9 177.6(4) . . . . ?
C8 C9 C10 N2 -0.2(9) . . . . ?
C15 N5 C11 C12 0.8(9) . . . . ?
N5 C11 C12 C13 -1.0(9) . . . . ?
N5 C11 C12 N6 176.5(5) . . . . ?
C16 N6 C12 C11 170.2(5) . . . . ?
C16 N6 C12 C13 -12.4(9) . . . . ?
C11 C12 C13 C14 -0.8(9) . . . . ?
N6 C12 C13 C14 -178.2(6) . . . . ?
C12 C13 C14 C15 3.0(12) . . . . ?
C13 C14 C15 N5 -3.4(14) . . . . ?
C11 N5 C15 C14 1.4(11) . . . . ?
C17 N7 C16 O1 -1.9(9) . . . . ?
C17 N7 C16 N6 178.7(5) . . . . ?
C12 N6 C16 O1 -7.5(8) . . . . ?
C12 N6 C16 N7 171.9(5) . . . . ?
C16 N7 C17 C18 -122.7(6) . . . . ?
C18 N8 C18 C17 -79.9(8) 3_565 . . . ?
C18 N8 C18 C17 155.8(6) 2_665 . . . ?
N7 C17 C18 N8 -64.7(7) . . . . ?

loop_
_platon_squeeze_void_nr
_platon_squeeze_void_average_x
_platon_squeeze_void_average_y
_platon_squeeze_void_average_z
_platon_squeeze_void_volume
_platon_squeeze_void_count_electrons
_platon_squeeze_void_content
1 0.041 0.333 0.083 77 8 ' '
2 0.000 0.626 0.250 75 8 ' '
3 0.000 0.000 0.250 20 2 ' '
4 -0.041 0.292 0.417 76 8 ' '
5 0.041 0.708 0.583 76 8 ' '
6 0.000 0.374 0.750 75 8 ' '
7 0.000 0.000 0.750 20 2 ' '
8 -0.041 0.667 0.917 77 8 ' '
9 0.292 0.959 0.083 76 8 ' '
10 0.292 0.333 0.583 76 8 ' '
11 0.333 0.041 0.417 76 8 ' '
12 0.333 0.292 0.917 76 8 ' '
13 0.374 0.374 0.250 76 8 ' '
14 0.374 1.000 0.750 75 8 ' '
15 0.333 0.667 0.417 22 2 ' '
16 0.333 0.667 0.917 22 2 ' '
17 0.626 1.000 0.250 75 8 ' '
18 0.626 0.626 0.750 76 8 ' '
19 0.667 0.708 0.083 76 8 ' '
20 0.667 0.959 0.583 76 8 ' '
21 0.708 0.667 0.417 76 8 ' '
22 0.708 1.041 0.917 76 8 ' '
23 0.667 0.333 0.083 22 2 ' '
24 0.667 0.333 0.583 22 2 ' '
